data_7242067
loop_
_publ_author_name
'Li, Wenhao'
'Duan, Wenxue'
'Tang, Qingxuan'
'Li, Zhan-Ting'
'Yang, Guanyu'

_publ_section_title
;
 Simple and efficient syntheses of 2-hydroxy-3H-phenoxazin-3-ones by
 aerobic oxidative cross-cyclocondensation in water
;
_journal_issue 3
_journal_name_full 'Green Chemistry'
_journal_page_first 1136
_journal_page_last 1139
_journal_paper_doi 10.1039/D0GC03861J
_journal_volume 23
_journal_year 2021
_chemical_formula_moiety 'C13 H9 N O4'
_chemical_formula_sum 'C13 H9 N O4'
_chemical_formula_weight 243.21
_space_group_crystal_system monoclinic
_space_group_IT_number 15
_space_group_name_Hall '-C 2yc'
_space_group_name_H-M_alt 'C 1 2/c 1'
_atom_sites_solution_hydrogens geom
_atom_sites_solution_primary iterative
_audit_block_doi 10.5517/ccdc.csd.cc25t64c
_audit_creation_date 2020-07-24
_audit_creation_method
;
Olex2 1.2
(compiled 2018.05.29 svn.r3508 for OlexSys, GUI svn.r5506)
;
_audit_update_record
;
2020-07-30 deposited with the CCDC.	2021-01-11 downloaded from the CCDC.
;
_cell_angle_alpha 90
_cell_angle_beta 107.682(2)
_cell_angle_gamma 90
_cell_formula_units_Z 8
_cell_length_a 28.1572(5)
_cell_length_b 11.7989(2)
_cell_length_c 6.85220(14)
_cell_measurement_reflns_used 2207
_cell_measurement_temperature 293(2)
_cell_measurement_theta_max 70.7590
_cell_measurement_theta_min 4.0740
_cell_volume 2168.92(7)
_computing_cell_refinement 'CrysAlisPro 1.171.40.53 (Rigaku OD, 2019)'
_computing_data_collection 'CrysAlisPro 1.171.40.53 (Rigaku OD, 2019)'
_computing_data_reduction 'CrysAlisPro 1.171.40.53 (Rigaku OD, 2019)'
_computing_molecular_graphics 'Olex2 (Dolomanov et al., 2009)'
_computing_publication_material 'Olex2 (Dolomanov et al., 2009)'
_computing_structure_refinement 'ShelXL (Sheldrick, 2015)'
_computing_structure_solution
;
Superflip (Palatinus & Chapuis, 2007;Palatinus & van der Lee, 2008;
Palatinus et al., 2012)
;
_diffrn_ambient_temperature 293(2)
_diffrn_detector 'CCD plate'
_diffrn_detector_area_resol_mean 16.2312
_diffrn_detector_type Eos
_diffrn_measured_fraction_theta_full 0.996
_diffrn_measured_fraction_theta_max 0.996
_diffrn_measurement_details
;
List of Runs (angles in degrees, time in seconds):

  # Type    Start    End  Width  t~exp~   \w     \q     \k     \f   Frames
#--------------------------------------------------------------------------
  1  \w   -104.00 -11.00   0.50    4.00    --  -33.50 -37.00 -90.00  186
  2  \w   -108.00 -32.00   0.50    4.00    --  -33.50 178.00  30.00  152
  3  \w    -71.00  39.00   0.50    4.00    --  -33.50  19.00  90.00  220
  4  \w     30.00 103.00   0.50    4.00    --   36.47-143.00 144.00  146
  5  \w      8.00 106.00   0.50    4.00    --   36.47  77.00   0.00  196
  6  \w     18.00 105.00   0.50    4.00    --   36.47  57.00-180.00  174
  7  \w     -4.00  77.00   0.50    4.00    --   36.47 -99.00 -60.00  162
  8  \w     -4.00  77.00   0.50    4.00    --   36.47 -99.00-180.00  162
  9  \w     57.00 110.00   0.50    4.00    --   36.47 178.00 -30.00  106
 10  \w     57.00 110.00   0.50    4.00    --   36.47 178.00   0.00  106
 11  \w     63.00 178.00   0.50   13.00    --  108.00  15.00-120.00  230
 12  \w     38.00  64.00   0.50   13.00    --  108.00-111.00-150.00   52
 13  \w     37.00 112.00   0.50   13.00    --  108.00-111.00 120.00  150
 14  \w     89.00 172.00   0.50   13.00    --  108.00  61.00 -60.00  166
 15  \w     66.00 110.00   0.50   13.00    --  108.00 -94.00 -60.00   88
 16  \w     38.00 108.00   0.50   13.00    --  108.00 -45.00-120.00  140
 17  \w     58.00 108.00   0.50   13.00    --  108.00-111.00 -90.00  100
 18  \w    110.00 171.00   0.50   13.00    --  108.00 111.00 -90.00  122
 19  \w     40.00 126.00   0.50   13.00    --  108.00 -45.00 -60.00  172
 20  \w     83.00 141.00   0.50   13.00    --  108.00  30.00  30.00  116
 21  \w     66.00  92.00   0.50   13.00    --  108.00-111.00-150.00   52
 22  \w    100.00 137.50   0.50   13.00    --  108.00 111.00-120.00   75
;
_diffrn_measurement_device 'four-circle diffractometer'
_diffrn_measurement_device_type 'Xcalibur, Eos, Gemini'
_diffrn_measurement_method '\w scans'
_diffrn_orient_matrix_type 'CrysAlisPro convention (1999,Acta A55,543-557)'
_diffrn_orient_matrix_UB_11 -0.0568185000
_diffrn_orient_matrix_UB_12 -0.0179017000
_diffrn_orient_matrix_UB_13 -0.0602745000
_diffrn_orient_matrix_UB_21 0.0076692500
_diffrn_orient_matrix_UB_22 -0.1290811500
_diffrn_orient_matrix_UB_23 -0.0066251000
_diffrn_orient_matrix_UB_31 0.0032555500
_diffrn_orient_matrix_UB_32 -0.0085289500
_diffrn_orient_matrix_UB_33 0.2280058000
_diffrn_radiation_monochromator graphite
_diffrn_radiation_probe x-ray
_diffrn_radiation_type CuK\a
_diffrn_radiation_wavelength 1.54184
_diffrn_reflns_av_R_equivalents 0.0273
_diffrn_reflns_av_unetI/netI 0.0254
_diffrn_reflns_Laue_measured_fraction_full 0.996
_diffrn_reflns_Laue_measured_fraction_max 0.996
_diffrn_reflns_limit_h_max 33
_diffrn_reflns_limit_h_min -33
_diffrn_reflns_limit_k_max 13
_diffrn_reflns_limit_k_min -14
_diffrn_reflns_limit_l_max 8
_diffrn_reflns_limit_l_min -6
_diffrn_reflns_number 6615
_diffrn_reflns_point_group_measured_fraction_full 0.996
_diffrn_reflns_point_group_measured_fraction_max 0.996
_diffrn_reflns_theta_full 67.069
_diffrn_reflns_theta_max 67.068
_diffrn_reflns_theta_min 3.295
_diffrn_source 'fine-focus sealed X-ray tube'
_diffrn_source_type 'Enhance (Cu) X-ray Source'
_exptl_absorpt_coefficient_mu 0.946
_exptl_absorpt_correction_T_max 1.00000
_exptl_absorpt_correction_T_min 0.71318
_exptl_absorpt_correction_type multi-scan
_exptl_absorpt_process_details
;
CrysAlisPro 1.171.40.53 (Rigaku Oxford Diffraction, 2019)
Empirical absorption correction using spherical harmonics,
 implemented in SCALE3 ABSPACK scaling algorithm.
;
_exptl_crystal_colour red
_exptl_crystal_colour_primary red
_exptl_crystal_density_diffrn 1.490
_exptl_crystal_description needle
_exptl_crystal_F_000 1008
_exptl_crystal_size_max 0.15
_exptl_crystal_size_mid 0.08
_exptl_crystal_size_min 0.05
_refine_diff_density_max 0.167
_refine_diff_density_min -0.141
_refine_diff_density_rms 0.034
_refine_ls_extinction_coef 0.00033(8)
_refine_ls_extinction_expression Fc^*^=kFc[1+0.001xFc^2^\l^3^/sin(2\q)]^-1/4^
_refine_ls_extinction_method 'SHELXL-2014/7 (Sheldrick 2014'
_refine_ls_goodness_of_fit_ref 1.072
_refine_ls_hydrogen_treatment constr
_refine_ls_matrix_type full
_refine_ls_number_parameters 166
_refine_ls_number_reflns 1928
_refine_ls_number_restraints 0
_refine_ls_restrained_S_all 1.072
_refine_ls_R_factor_all 0.0540
_refine_ls_R_factor_gt 0.0398
_refine_ls_shift/su_max 0.001
_refine_ls_shift/su_mean 0.000
_refine_ls_structure_factor_coef Fsqd
_refine_ls_weighting_details 'w=1/[\s^2^(Fo^2^)+(0.0559P)^2^+0.5077P] where P=(Fo^2^+2Fc^2^)/3'
_refine_ls_weighting_scheme calc
_refine_ls_wR_factor_gt 0.1113
_refine_ls_wR_factor_ref 0.1211
_reflns_Friedel_coverage 0.000
_reflns_number_gt 1430
_reflns_number_total 1928
_reflns_threshold_expression 'I > 2\s(I)'
_cod_data_source_file d0gc03861j2.cif
_cod_data_source_block 202007112
_cod_depositor_comments 'Adding full bibliography for 7242065--7242072.cif.'
_cod_database_code 7242067
_shelx_shelxl_version_number 2014/7
_chemical_oxdiff_formula C14H15N2O4
_chemical_oxdiff_usercomment r
_shelx_space_group_comment
;
The symmetry employed for this shelxl refinement is uniquely defined
by the following loop, which should always be used as a source of
symmetry information in preference to the above space-group names.
They are only intended as comments.
;
_shelx_estimated_absorpt_t_max 0.954
_shelx_estimated_absorpt_t_min 0.871
_reflns_odcompleteness_completeness 99.66
_reflns_odcompleteness_iscentric 1
_reflns_odcompleteness_theta 66.97
_olex2_refinement_description
;
1. Fixed Uiso
 At 1.2 times of:
  All C(H) groups
 At 1.5 times of:
  All C(H,H,H) groups, All O(H) groups
2.a Aromatic/amide H refined with riding coordinates:
 C1(H1A), C9(H9), C10(H10), C11(H11), C12(H12)
2.b Idealised Me refined as rotating group:
 C13(H13A,H13B,H13C)
2.c Idealised tetrahedral OH refined as rotating group:
 O1(H1)
;
_olex2_submission_special_instructions 'No special instructions were received'
_oxdiff_exptl_absorpt_empirical_details
;
Empirical correction (ABSPACK) includes:
- Absorption correction using spherical harmonics
- Frame scaling
;
_oxdiff_exptl_absorpt_empirical_full_max 1.622
_oxdiff_exptl_absorpt_empirical_full_min 0.850

loop_
_space_group_symop_operation_xyz
'x, y, z'
'-x, y, -z+1/2'
'x+1/2, y+1/2, z'
'-x+1/2, y+1/2, -z+1/2'
'-x, -y, -z'
'x, -y, z-1/2'
'-x+1/2, -y+1/2, -z'
'x+1/2, -y+1/2, z-1/2'

loop_
_atom_site_label
_atom_site_type_symbol
_atom_site_fract_x
_atom_site_fract_y
_atom_site_fract_z
_atom_site_U_iso_or_equiv
_atom_site_adp_type
_atom_site_occupancy
_atom_site_site_symmetry_order
_atom_site_calc_flag
_atom_site_refinement_flags_posn
_atom_site_refinement_flags_adp
_atom_site_refinement_flags_occupancy
_atom_site_disorder_assembly
_atom_site_disorder_group
O1 O 0.47433(5) 0.17822(13) 0.4821(3) 0.0694(5) Uani 1 1 d . . . . .
H1 H 0.4770 0.1090 0.4814 0.104 Uiso 1 1 calc GR . . . .
O2 O 0.55493(5) 0.04371(13) 0.5525(2) 0.0626(4) Uani 1 1 d . . . . .
O3 O 0.65183(4) 0.12609(12) 0.6217(2) 0.0545(4) Uani 1 1 d . . . . .
O4 O 0.66316(4) 0.35269(11) 0.61730(19) 0.0476(4) Uani 1 1 d . . . . .
N1 N 0.57950(5) 0.49626(15) 0.5546(2) 0.0485(4) Uani 1 1 d . . . . .
C1 C 0.52573(7) 0.33837(19) 0.5208(3) 0.0543(5) Uani 1 1 d . . . . .
H1A H 0.4983 0.3857 0.5019 0.065 Uiso 1 1 calc R . . . .
C2 C 0.51954(7) 0.22568(19) 0.5168(3) 0.0522(5) Uani 1 1 d . . . . .
C3 C 0.56205(7) 0.14652(17) 0.5507(3) 0.0483(5) Uani 1 1 d . . . . .
C4 C 0.61112(6) 0.19560(17) 0.5818(3) 0.0461(5) Uani 1 1 d . . . . .
C5 C 0.61653(6) 0.30895(17) 0.5841(3) 0.0429(4) Uani 1 1 d . . . . .
C6 C 0.57433(6) 0.38658(17) 0.5538(3) 0.0453(5) Uani 1 1 d . . . . .
C7 C 0.62730(6) 0.53909(18) 0.5873(3) 0.0452(4) Uani 1 1 d . . . . .
C8 C 0.66861(7) 0.46821(17) 0.6198(3) 0.0447(4) Uani 1 1 d . . . . .
C9 C 0.71609(7) 0.5109(2) 0.6555(3) 0.0534(5) Uani 1 1 d . . . . .
H9 H 0.7432 0.4624 0.6776 0.064 Uiso 1 1 calc R . . . .
C10 C 0.72273(7) 0.6268(2) 0.6579(3) 0.0612(6) Uani 1 1 d . . . . .
H10 H 0.7546 0.6568 0.6822 0.073 Uiso 1 1 calc R . . . .
C11 C 0.68206(8) 0.6989(2) 0.6241(3) 0.0620(6) Uani 1 1 d . . . . .
H11 H 0.6868 0.7769 0.6246 0.074 Uiso 1 1 calc R . . . .
C12 C 0.63477(8) 0.65617(18) 0.5900(3) 0.0549(5) Uani 1 1 d . . . . .
H12 H 0.6078 0.7052 0.5688 0.066 Uiso 1 1 calc R . . . .
C13 C 0.65246(8) 0.0523(2) 0.4570(3) 0.0677(6) Uani 1 1 d . . . . .
H13A H 0.6456 0.0951 0.3324 0.102 Uiso 1 1 calc GR . . . .
H13B H 0.6276 -0.0054 0.4418 0.102 Uiso 1 1 calc GR . . . .
H13C H 0.6847 0.0175 0.4861 0.102 Uiso 1 1 calc GR . . . .

loop_
_atom_site_aniso_label
_atom_site_aniso_U_11
_atom_site_aniso_U_22
_atom_site_aniso_U_33
_atom_site_aniso_U_23
_atom_site_aniso_U_13
_atom_site_aniso_U_12
O1 0.0335(7) 0.0567(9) 0.1140(13) -0.0017(10) 0.0164(7) -0.0024(6)
O2 0.0402(7) 0.0536(9) 0.0900(11) 0.0004(8) 0.0136(7) -0.0014(6)
O3 0.0350(6) 0.0572(8) 0.0671(8) -0.0046(7) 0.0093(6) 0.0080(6)
O4 0.0319(6) 0.0551(8) 0.0557(7) -0.0017(6) 0.0130(5) -0.0005(5)
N1 0.0371(8) 0.0534(10) 0.0540(9) 0.0004(8) 0.0125(7) 0.0006(7)
C1 0.0325(9) 0.0565(13) 0.0720(13) -0.0011(10) 0.0132(8) 0.0062(8)
C2 0.0312(9) 0.0591(13) 0.0644(12) -0.0009(10) 0.0117(8) -0.0004(8)
C3 0.0375(9) 0.0519(12) 0.0528(10) -0.0016(9) 0.0096(8) 0.0012(8)
C4 0.0334(9) 0.0535(12) 0.0490(10) -0.0024(9) 0.0092(7) 0.0046(8)
C5 0.0315(8) 0.0551(12) 0.0408(9) -0.0029(8) 0.0090(7) 0.0009(7)
C6 0.0351(9) 0.0536(12) 0.0466(10) -0.0002(9) 0.0114(7) 0.0026(8)
C7 0.0389(9) 0.0574(12) 0.0389(9) -0.0005(9) 0.0112(7) -0.0019(8)
C8 0.0401(9) 0.0569(12) 0.0367(9) -0.0013(9) 0.0109(7) -0.0022(8)
C9 0.0365(9) 0.0719(14) 0.0519(11) 0.0008(10) 0.0136(8) -0.0023(9)
C10 0.0444(11) 0.0747(15) 0.0638(12) 0.0001(12) 0.0153(9) -0.0143(10)
C11 0.0577(12) 0.0600(14) 0.0680(13) -0.0004(11) 0.0184(10) -0.0110(10)
C12 0.0499(11) 0.0559(13) 0.0592(12) 0.0005(10) 0.0171(9) -0.0004(9)
C13 0.0580(13) 0.0761(16) 0.0723(14) -0.0069(13) 0.0246(11) 0.0146(11)

loop_
_atom_type_symbol
_atom_type_description
_atom_type_scat_dispersion_real
_atom_type_scat_dispersion_imag
_atom_type_scat_source
C C 0.0181 0.0091 'International Tables Vol C Tables 4.2.6.8 and 6.1.1.4'
H H 0.0000 0.0000 'International Tables Vol C Tables 4.2.6.8 and 6.1.1.4'
N N 0.0311 0.0180 'International Tables Vol C Tables 4.2.6.8 and 6.1.1.4'
O O 0.0492 0.0322 'International Tables Vol C Tables 4.2.6.8 and 6.1.1.4'

loop_
_geom_angle_atom_site_label_1
_geom_angle_atom_site_label_2
_geom_angle_atom_site_label_3
_geom_angle
_geom_angle_site_symmetry_1
_geom_angle_site_symmetry_3
_geom_angle_publ_flag
C2 O1 H1 109.5 . . ?
C4 O3 C13 114.69(15) . . ?
C5 O4 C8 118.46(14) . . ?
C6 N1 C7 117.59(16) . . ?
C2 C1 H1A 119.7 . . ?
C2 C1 C6 120.55(18) . . ?
C6 C1 H1A 119.7 . . ?
O1 C2 C3 116.25(19) . . ?
C1 C2 O1 121.81(18) . . ?
C1 C2 C3 121.94(17) . . ?
O2 C3 C2 119.82(17) . . ?
O2 C3 C4 122.84(17) . . ?
C4 C3 C2 117.34(18) . . ?
O3 C4 C3 119.48(17) . . ?
C5 C4 O3 120.57(16) . . ?
C5 C4 C3 119.81(16) . . ?
O4 C5 C6 119.05(17) . . ?
C4 C5 O4 118.54(16) . . ?
C4 C5 C6 122.41(16) . . ?
N1 C6 C1 119.64(17) . . ?
N1 C6 C5 122.44(17) . . ?
C1 C6 C5 117.92(18) . . ?
N1 C7 C8 121.83(19) . . ?
N1 C7 C12 119.75(18) . . ?
C8 C7 C12 118.42(17) . . ?
O4 C8 C7 120.62(16) . . ?
O4 C8 C9 117.67(18) . . ?
C9 C8 C7 121.7(2) . . ?
C8 C9 H9 120.5 . . ?
C10 C9 C8 119.0(2) . . ?
C10 C9 H9 120.5 . . ?
C9 C10 H10 119.9 . . ?
C9 C10 C11 120.22(19) . . ?
C11 C10 H10 119.9 . . ?
C10 C11 H11 119.6 . . ?
C12 C11 C10 120.7(2) . . ?
C12 C11 H11 119.6 . . ?
C7 C12 H12 120.0 . . ?
C11 C12 C7 119.9(2) . . ?
C11 C12 H12 120.0 . . ?
O3 C13 H13A 109.5 . . ?
O3 C13 H13B 109.5 . . ?
O3 C13 H13C 109.5 . . ?
H13A C13 H13B 109.5 . . ?
H13A C13 H13C 109.5 . . ?
H13B C13 H13C 109.5 . . ?

loop_
_geom_bond_atom_site_label_1
_geom_bond_atom_site_label_2
_geom_bond_distance
_geom_bond_site_symmetry_2
_geom_bond_publ_flag
O1 H1 0.8200 . ?
O1 C2 1.344(2) . ?
O2 C3 1.230(3) . ?
O3 C4 1.368(2) . ?
O3 C13 1.430(3) . ?
O4 C5 1.364(2) . ?
O4 C8 1.371(2) . ?
N1 C6 1.302(3) . ?
N1 C7 1.391(2) . ?
C1 H1A 0.9300 . ?
C1 C2 1.340(3) . ?
C1 C6 1.435(3) . ?
C2 C3 1.480(3) . ?
C3 C4 1.453(2) . ?
C4 C5 1.346(3) . ?
C5 C6 1.464(2) . ?
C7 C8 1.395(3) . ?
C7 C12 1.397(3) . ?
C8 C9 1.380(2) . ?
C9 H9 0.9300 . ?
C9 C10 1.379(3) . ?
C10 H10 0.9300 . ?
C10 C11 1.388(3) . ?
C11 H11 0.9300 . ?
C11 C12 1.376(3) . ?
C12 H12 0.9300 . ?
C13 H13A 0.9600 . ?
C13 H13B 0.9600 . ?
C13 H13C 0.9600 . ?

loop_
_geom_hbond_atom_site_label_D
_geom_hbond_atom_site_label_H
_geom_hbond_atom_site_label_A
_geom_hbond_distance_DH
_geom_hbond_distance_HA
_geom_hbond_distance_DA
_geom_hbond_angle_DHA
_geom_hbond_site_symmetry_A
O1 H1 O2 0.82 2.00 2.734(2) 149.5 5_656

loop_
_geom_torsion_atom_site_label_1
_geom_torsion_atom_site_label_2
_geom_torsion_atom_site_label_3
_geom_torsion_atom_site_label_4
_geom_torsion
_geom_torsion_site_symmetry_1
_geom_torsion_site_symmetry_2
_geom_torsion_site_symmetry_3
_geom_torsion_site_symmetry_4
_geom_torsion_publ_flag
O1 C2 C3 O2 -2.3(3) . . . . ?
O1 C2 C3 C4 177.98(18) . . . . ?
O2 C3 C4 O3 -2.3(3) . . . . ?
O2 C3 C4 C5 -177.99(19) . . . . ?
O3 C4 C5 O4 3.1(3) . . . . ?
O3 C4 C5 C6 -176.46(15) . . . . ?
O4 C5 C6 N1 0.9(3) . . . . ?
O4 C5 C6 C1 -179.53(16) . . . . ?
O4 C8 C9 C10 179.68(17) . . . . ?
N1 C7 C8 O4 1.0(3) . . . . ?
N1 C7 C8 C9 -178.95(17) . . . . ?
N1 C7 C12 C11 179.43(17) . . . . ?
C1 C2 C3 O2 177.6(2) . . . . ?
C1 C2 C3 C4 -2.1(3) . . . . ?
C2 C1 C6 N1 179.2(2) . . . . ?
C2 C1 C6 C5 -0.4(3) . . . . ?
C2 C3 C4 O3 177.44(16) . . . . ?
C2 C3 C4 C5 1.7(3) . . . . ?
C3 C4 C5 O4 178.83(15) . . . . ?
C3 C4 C5 C6 -0.8(3) . . . . ?
C4 C5 C6 N1 -179.51(18) . . . . ?
C4 C5 C6 C1 0.1(3) . . . . ?
C5 O4 C8 C7 -0.6(2) . . . . ?
C5 O4 C8 C9 179.40(15) . . . . ?
C6 N1 C7 C8 -0.5(3) . . . . ?
C6 N1 C7 C12 -179.86(17) . . . . ?
C6 C1 C2 O1 -178.62(19) . . . . ?
C6 C1 C2 C3 1.5(3) . . . . ?
C7 N1 C6 C1 179.96(16) . . . . ?
C7 N1 C6 C5 -0.5(3) . . . . ?
C7 C8 C9 C10 -0.4(3) . . . . ?
C8 O4 C5 C4 -179.95(16) . . . . ?
C8 O4 C5 C6 -0.3(2) . . . . ?
C8 C7 C12 C11 0.0(3) . . . . ?
C8 C9 C10 C11 -0.2(3) . . . . ?
C9 C10 C11 C12 0.7(3) . . . . ?
C10 C11 C12 C7 -0.6(3) . . . . ?
C12 C7 C8 O4 -179.59(16) . . . . ?
C12 C7 C8 C9 0.5(3) . . . . ?
C13 O3 C4 C3 65.8(2) . . . . ?
C13 O3 C4 C5 -118.5(2) . . . . ?
